data_4512784
loop_
_publ_author_name
'Saraswatula, Viswanadha G.'
'Saha, Binoy K.'

_publ_section_title
;
 Modulation of Thermal Expansion by Guests and Polymorphism in a Hydrogen
 Bonded Host
;
_journal_issue 2
_journal_name_full 'Crystal Growth &amp; Design'
_journal_page_first 593
_journal_paper_doi 10.1021/cg501178f
_journal_volume 15
_journal_year 2015
_chemical_formula_moiety 'C30 H28 O4, 2(C7 H8 O)'
_chemical_formula_sum 'C44 H44 O6'
_chemical_formula_weight 668.79
_chemical_name_common 1-oc-2D-255K
_chemical_name_systematic
;
 1,1,4,4-tetrakis(4-hydroxyphenyl)cyclohexane, 2-methylphenol  
;
_space_group_crystal_system monoclinic
_space_group_IT_number 14
_space_group_name_Hall '-P 2yn'
_space_group_name_H-M_alt 'P 1 21/n 1'
_symmetry_space_group_name_Hall '-P 2yn'
_symmetry_space_group_name_H-M 'P 1 21/n 1'
_atom_sites_solution_hydrogens geom
_atom_sites_solution_primary direct
_atom_sites_solution_secondary difmap
_audit_creation_date 2014-04-13
_audit_creation_method
;
Olex2 1.2
(compiled 2013.11.15 svn.r2834 for OlexSys, GUI svn.r4720)
;
_cell_angle_alpha 90.00
_cell_angle_beta 90.040(3)
_cell_angle_gamma 90.00
_cell_formula_units_Z 2
_cell_length_a 10.0929(3)
_cell_length_b 10.0317(3)
_cell_length_c 17.0959(5)
_cell_measurement_reflns_used 4983
_cell_measurement_temperature 255(2)
_cell_measurement_theta_max 29.2282
_cell_measurement_theta_min 2.8571
_cell_volume 1730.94(9)
_computing_cell_refinement
;
CrysAlisPro, Oxford Diffraction Ltd.,
Version 1.171.34.44 (release 25-10-2010 CrysAlis171 .NET)
(compiled Oct 25 2010,18:11:34)
;
_computing_data_collection
;
CrysAlisPro, Oxford Diffraction Ltd.,
Version 1.171.34.44 (release 25-10-2010 CrysAlis171 .NET)
(compiled Oct 25 2010,18:11:34)
;
_computing_data_reduction
;
CrysAlisPro, Oxford Diffraction Ltd.,
Version 1.171.34.44 (release 25-10-2010 CrysAlis171 .NET)
(compiled Oct 25 2010,18:11:34)
;
_computing_molecular_graphics 'Olex2 (Dolomanov et al., 2009)'
_computing_publication_material 'Olex2 (Dolomanov et al., 2009)'
_computing_structure_refinement 'ShelXL (Sheldrick, 2008)'
_computing_structure_solution 'ShelXS (Sheldrick, 2008)'
_diffrn_ambient_temperature 255(2)
_diffrn_measured_fraction_theta_full 0.885
_diffrn_measured_fraction_theta_max 0.885
_diffrn_measurement_device_type 'Xcalibur, Eos'
_diffrn_measurement_method '\w scans'
_diffrn_radiation_monochromator graphite
_diffrn_radiation_type MoK\a
_diffrn_radiation_wavelength 0.71073
_diffrn_reflns_av_R_equivalents 0.0173
_diffrn_reflns_av_unetI/netI 0.0192
_diffrn_reflns_limit_h_max 7
_diffrn_reflns_limit_h_min -12
_diffrn_reflns_limit_k_max 11
_diffrn_reflns_limit_k_min -11
_diffrn_reflns_limit_l_max 19
_diffrn_reflns_limit_l_min -20
_diffrn_reflns_number 7484
_diffrn_reflns_theta_full 25.00
_diffrn_reflns_theta_max 25.00
_diffrn_reflns_theta_min 2.86
_diffrn_source 'fine-focus sealed tube'
_exptl_absorpt_coefficient_mu 0.084
_exptl_absorpt_correction_T_max 0.9599
_exptl_absorpt_correction_T_min 0.9504
_exptl_absorpt_correction_type multi-scan
_exptl_absorpt_process_details
; 
CrysAlisPro, Oxford Diffraction Ltd.,
Version 1.171.34.44 (release 25-10-2010 CrysAlis171 .NET)
(compiled Oct 25 2010,18:11:34)
Empirical absorption correction using spherical harmonics,
 implemented in SCALE3 ABSPACK scaling algorithm. 
;
_exptl_crystal_colour colourless
_exptl_crystal_density_diffrn 1.283
_exptl_crystal_density_method 'not measured'
_exptl_crystal_description block
_exptl_crystal_F_000 712
_exptl_crystal_size_max 0.61
_exptl_crystal_size_mid 0.6
_exptl_crystal_size_min 0.49
_refine_diff_density_max 0.304
_refine_diff_density_min -0.224
_refine_diff_density_rms 0.036
_refine_ls_extinction_method none
_refine_ls_goodness_of_fit_ref 1.033
_refine_ls_hydrogen_treatment constr
_refine_ls_matrix_type full
_refine_ls_number_parameters 277
_refine_ls_number_reflns 2698
_refine_ls_number_restraints 16
_refine_ls_restrained_S_all 1.044
_refine_ls_R_factor_all 0.0496
_refine_ls_R_factor_gt 0.0393
_refine_ls_shift/su_max 0.000
_refine_ls_shift/su_mean 0.000
_refine_ls_structure_factor_coef Fsqd
_refine_ls_weighting_details 'calc w=1/[\s^2^(Fo^2^)+(0.0471P)^2^+0.7073P] where P=(Fo^2^+2Fc^2^)/3'
_refine_ls_weighting_scheme calc
_refine_ls_wR_factor_gt 0.0953
_refine_ls_wR_factor_ref 0.1038
_reflns_number_gt 2251
_reflns_number_total 2698
_reflns_threshold_expression >2sigma(I)
_cod_data_source_file 1-oc-2D-combined.cif
_cod_data_source_block 1-oc-2d-255k
_cod_original_cell_volume 1730.94(8)
_cod_database_code 4512784
_olex2_refinement_description
;
1. Fixed Uiso
 At 1.2 times of:
  All C(H) groups, All C(H,H) groups
 At 1.5 times of:
  All C(H,H,H) groups, All O(H) groups
2. Restrained distances
 C21B-C16B \\sim C17B-C16B \\sim C18B-C17B \\sim C19B-C18B \\sim C20B-C19B
\\sim C21B-C20B
 with sigma of 0.02
3. Others
 1*[Sof(O3A)+Sof(H3AA)+Sof(C16A)+Sof(C17A)+Sof(C18A)+Sof(H18A)+Sof(C21A)+
 Sof(H21A)+Sof(C22A)+Sof(H22D)+Sof(H22E)+Sof(H22F)+Sof(C19A)+Sof(H19A)+
 Sof(C20A)+Sof(H20A)+Sof(C17B)+Sof(H17B)+Sof(C21B)+Sof(C19B)+Sof(H19B)+
 Sof(C22B)+Sof(H22A)+Sof(H22B)+Sof(H22C)+Sof(C18B)+Sof(H18B)+Sof(C16B)+
 Sof(C20B)]+1*[Sof(O3B)+Sof(H3BA)]+1*[Sof(O3C)+Sof(H3C)]=1 with esd of 0.0001
 Sof(C17B)=Sof(H17B)=Sof(C21B)=Sof(C19B)=Sof(H19B)=Sof(C22B)=Sof(H22A)=
 Sof(H22B)=Sof(H22C)=Sof(C18B)=Sof(H18B)=Sof(C16B)=Sof(C20B)=1-FVAR(1)
 Sof(O3A)=Sof(H3AA)=Sof(C16A)=Sof(C17A)=Sof(C18A)=Sof(H18A)=Sof(C21A)=
 Sof(H21A)=Sof(C22A)=Sof(H22D)=Sof(H22E)=Sof(H22F)=Sof(C19A)=Sof(H19A)=
 Sof(C20A)=Sof(H20A)=FVAR(1)
 Sof(O3B)=Sof(H3BA)=FVAR(2)
 Sof(O3C)=Sof(H3C)=FVAR(3)
4.a Secondary CH2 refined with riding coordinates:
 C3(H3A,H3B), C1(H1A,H1B)
4.b Aromatic/amide H refined with riding coordinates:
 C5(H5), C6(H6), C8(H8), C11(H11), C12(H12), C15(H15), C9(H9), C14(H14),
 C18A(H18A), C21A(H21A), C19A(H19A), C20A(H20A), C17B(H17B), C19B(H19B),
 C18B(H18B)
4.c Idealised Me refined as rotating group:
 C22A(H22D,H22E,H22F), C22B(H22A,H22B,H22C)
4.d Idealised tetrahedral OH refined as rotating group:
 O1(H1), O2(H2), O3A(H3AA), O3B(H3BA), O3C(H3C)
;

loop_
_space_group_symop_id
_space_group_symop_operation_xyz
1 'x, y, z'
2 '-x+1/2, y+1/2, -z+1/2'
3 '-x, -y, -z'
4 'x-1/2, -y-1/2, z-1/2'

loop_
_atom_site_label
_atom_site_type_symbol
_atom_site_fract_x
_atom_site_fract_y
_atom_site_fract_z
_atom_site_U_iso_or_equiv
_atom_site_adp_type
_atom_site_occupancy
_atom_site_symmetry_multiplicity
_atom_site_calc_flag
_atom_site_disorder_assembly
_atom_site_disorder_group
_atom_site_refinement_flags_posn
O1 O 0.38693(11) 0.66716(12) 0.52409(7) 0.0367(3) Uani 1 1 d . . .
H1 H 0.3965 0.6059 0.5553 0.055 Uiso 1 1 calc . . GR
O2 O 0.90073(14) 1.03681(13) 0.13280(6) 0.0426(4) Uani 1 1 d . . .
H2 H 0.8783 1.1132 0.1221 0.064 Uiso 1 1 calc . . GR
C2 C 0.87723(14) 0.93441(14) 0.46203(8) 0.0216(4) Uani 1 1 d . . .
C3 C 0.87186(15) 1.06097(15) 0.51406(9) 0.0236(4) Uani 1 1 d . . .
H3A H 0.7981 1.1161 0.4974 0.028 Uiso 1 1 calc . . R
H3B H 0.8558 1.0346 0.5678 0.028 Uiso 1 1 calc . . R
C1 C 1.00103(15) 0.85697(14) 0.48948(9) 0.0235(4) Uani 1 1 d . . .
H1A H 0.9873 0.8273 0.5429 0.028 Uiso 1 1 calc . . R
H1B H 1.0115 0.7784 0.4570 0.028 Uiso 1 1 calc . . R
C4 C 0.74958(15) 0.85381(14) 0.47612(8) 0.0222(4) Uani 1 1 d . . .
C5 C 0.74351(15) 0.74108(16) 0.52304(9) 0.0290(4) Uani 1 1 d . . .
H5 H 0.8216 0.7072 0.5440 0.035 Uiso 1 1 calc . . R
C6 C 0.62466(16) 0.67708(16) 0.53983(10) 0.0300(4) Uani 1 1 d . . .
H6 H 0.6240 0.6023 0.5720 0.036 Uiso 1 1 calc . . R
C8 C 0.51088(16) 0.83355(17) 0.45970(10) 0.0326(4) Uani 1 1 d . . .
H8 H 0.4330 0.8645 0.4370 0.039 Uiso 1 1 calc . . R
C11 C 0.84678(16) 1.08981(16) 0.34306(9) 0.0283(4) Uani 1 1 d . . .
H11 H 0.8175 1.1565 0.3767 0.034 Uiso 1 1 calc . . R
C7 C 0.50795(15) 0.72454(16) 0.50877(9) 0.0258(4) Uani 1 1 d . . .
C12 C 0.85047(17) 1.11479(16) 0.26314(9) 0.0312(4) Uani 1 1 d . . .
H12 H 0.8239 1.1972 0.2438 0.037 Uiso 1 1 calc . . R
C13 C 0.89325(16) 1.01778(16) 0.21312(9) 0.0288(4) Uani 1 1 d . . .
C15 C 0.92669(17) 0.87129(16) 0.32109(9) 0.0312(4) Uani 1 1 d . . .
H15 H 0.9521 0.7880 0.3397 0.037 Uiso 1 1 calc . . R
C10 C 0.88571(14) 0.96775(14) 0.37415(9) 0.0218(4) Uani 1 1 d . . .
C9 C 0.62989(15) 0.89694(16) 0.44428(10) 0.0306(4) Uani 1 1 d . . .
H9 H 0.6299 0.9709 0.4115 0.037 Uiso 1 1 calc . . R
C14 C 0.93093(18) 0.89504(17) 0.24140(10) 0.0351(4) Uani 1 1 d . . .
H14 H 0.9590 0.8286 0.2073 0.042 Uiso 1 1 calc . . R
O3A O 0.16552(17) 0.57703(18) 0.43814(10) 0.0407(5) Uani 0.724(3) 1 d A 1 .
H3AA H 0.2345 0.6138 0.4516 0.061 Uiso 0.724(3) 1 calc A 1 GR
C16A C 0.1581(4) 0.5750(4) 0.3603(2) 0.0332(12) Uiso 0.724(3) 1 d A 1 .
C17A C 0.0489(3) 0.5209(2) 0.32410(16) 0.0361(7) Uani 0.724(3) 1 d A 1 .
C18A C 0.0409(5) 0.5196(6) 0.2433(2) 0.0461(13) Uani 0.724(3) 1 d A 1 .
H18A H -0.0332 0.4823 0.2195 0.055 Uiso 0.724(3) 1 calc A 1 R
C21A C 0.2608(3) 0.6288(3) 0.3129(2) 0.0531(8) Uani 0.724(3) 1 d A 1 .
H21A H 0.3352 0.6664 0.3363 0.064 Uiso 0.724(3) 1 calc A 1 R
C22A C -0.0602(4) 0.4678(4) 0.3735(3) 0.0504(10) Uani 0.724(3) 1 d A 1 .
H22D H -0.0246 0.4065 0.4112 0.076 Uiso 0.724(3) 1 calc A 1 GR
H22E H -0.1235 0.4226 0.3411 0.076 Uiso 0.724(3) 1 calc A 1 GR
H22F H -0.1030 0.5402 0.4002 0.076 Uiso 0.724(3) 1 calc A 1 GR
C19A C 0.1397(4) 0.5722(4) 0.1972(3) 0.0620(10) Uani 0.724(3) 1 d A 1 .
H19A H 0.1311 0.5714 0.1431 0.074 Uiso 0.724(3) 1 calc A 1 R
C20A C 0.2507(4) 0.6256(5) 0.2310(2) 0.0679(10) Uani 0.724(3) 1 d A 1 .
H20A H 0.3185 0.6594 0.2000 0.081 Uiso 0.724(3) 1 calc A 1 R
O3B O 0.2878(11) 0.6563(11) 0.3790(6) 0.068(4) Uani 0.153(4) 1 d A 2 .
H3BA H 0.3121 0.7156 0.3493 0.102 Uiso 0.153(4) 1 calc A 2 GR
C17B C 0.0837(9) 0.5305(9) 0.3924(6) 0.061(2) Uiso 0.276(3) 1 d A 2 .
H17B H 0.0862 0.5288 0.4467 0.073 Uiso 0.276(3) 1 calc A 2 R
C21B C 0.1773(10) 0.6088(9) 0.2728(6) 0.059(2) Uiso 0.276(3) 1 d A 2 .
C19B C -0.0242(12) 0.4812(11) 0.2718(6) 0.067(3) Uiso 0.276(3) 1 d A 2 .
H19B H -0.0944 0.4446 0.2438 0.080 Uiso 0.276(3) 1 calc A 2 R
C22B C 0.2797(14) 0.6905(15) 0.2330(9) 0.095(5) Uiso 0.276(3) 1 d A 2 .
H22A H 0.3302 0.7386 0.2714 0.143 Uiso 0.276(3) 1 calc A 2 GR
H22B H 0.2375 0.7525 0.1982 0.143 Uiso 0.276(3) 1 calc A 2 GR
H22C H 0.3376 0.6334 0.2037 0.143 Uiso 0.276(3) 1 calc A 2 GR
C18B C -0.0176(16) 0.4684(19) 0.3519(8) 0.083(7) Uiso 0.276(3) 1 d A 2 .
H18B H -0.0807 0.4184 0.3785 0.100 Uiso 0.276(3) 1 calc A 2 R
C16B C 0.1833(10) 0.5964(9) 0.3493(5) 0.028(3) Uiso 0.276(3) 1 d A 2 .
C20B C 0.0755(16) 0.5495(16) 0.2339(13) 0.055(5) Uiso 0.276(3) 1 d A 2 .
O3C O 0.0777(15) 0.5704(14) 0.1589(7) 0.061(5) Uani 0.123(5) 1 d A 2 .
H3C H 0.1045 0.6462 0.1502 0.092 Uiso 0.123(5) 1 calc A 2 GR

loop_
_atom_site_aniso_label
_atom_site_aniso_U_11
_atom_site_aniso_U_22
_atom_site_aniso_U_33
_atom_site_aniso_U_23
_atom_site_aniso_U_13
_atom_site_aniso_U_12
O1 0.0293(6) 0.0435(7) 0.0374(7) 0.0093(5) -0.0041(6) -0.0092(5)
O2 0.0652(9) 0.0422(8) 0.0205(6) 0.0046(5) 0.0026(6) 0.0045(7)
C2 0.0225(8) 0.0227(8) 0.0197(8) 0.0009(6) -0.0006(7) 0.0023(6)
C3 0.0251(8) 0.0245(8) 0.0212(8) -0.0007(6) -0.0020(7) 0.0050(6)
C1 0.0278(8) 0.0205(7) 0.0221(8) -0.0007(6) -0.0034(7) 0.0038(6)
C4 0.0268(8) 0.0231(8) 0.0168(7) -0.0026(6) -0.0009(7) 0.0019(6)
C5 0.0249(8) 0.0296(9) 0.0326(9) 0.0055(7) -0.0051(8) 0.0025(7)
C6 0.0340(9) 0.0269(8) 0.0292(9) 0.0068(7) -0.0026(8) -0.0007(7)
C8 0.0262(9) 0.0380(10) 0.0337(9) 0.0066(8) -0.0085(8) 0.0010(7)
C11 0.0353(9) 0.0251(8) 0.0245(8) -0.0029(6) -0.0018(8) 0.0060(7)
C7 0.0260(8) 0.0293(8) 0.0221(8) -0.0055(7) -0.0005(7) -0.0042(7)
C12 0.0400(10) 0.0261(8) 0.0275(9) 0.0059(7) -0.0041(8) 0.0044(7)
C13 0.0336(9) 0.0346(9) 0.0183(8) 0.0026(7) 0.0010(7) -0.0026(7)
C15 0.0421(10) 0.0242(8) 0.0273(9) 0.0012(7) -0.0004(8) 0.0060(7)
C10 0.0210(8) 0.0232(8) 0.0212(8) 0.0003(6) -0.0015(7) -0.0005(6)
C9 0.0305(9) 0.0312(9) 0.0302(9) 0.0091(7) -0.0065(8) -0.0012(7)
C14 0.0499(11) 0.0314(9) 0.0242(9) -0.0050(7) 0.0049(8) 0.0071(8)
O3A 0.0384(10) 0.0461(11) 0.0375(10) -0.0054(8) -0.0088(8) 0.0046(8)
C17A 0.0378(15) 0.0288(13) 0.0417(15) 0.0011(11) -0.0095(13) 0.0046(11)
C18A 0.052(3) 0.049(3) 0.038(2) -0.0022(19) -0.013(3) 0.000(2)
C21A 0.0389(16) 0.066(2) 0.055(2) -0.0063(16) -0.0049(17) -0.0037(15)
C22A 0.047(2) 0.0425(19) 0.062(2) 0.0095(16) -0.009(2) -0.0038(16)
C19A 0.078(3) 0.072(2) 0.0364(19) -0.0007(17) -0.002(2) -0.002(2)
C20A 0.063(2) 0.086(3) 0.055(2) -0.001(2) 0.012(2) -0.010(2)
O3B 0.087(8) 0.068(8) 0.049(7) 0.006(5) -0.036(6) -0.023(6)
O3C 0.085(10) 0.074(9) 0.024(7) 0.009(6) -0.017(6) -0.028(8)

loop_
_atom_type_symbol
_atom_type_description
_atom_type_scat_dispersion_real
_atom_type_scat_dispersion_imag
_atom_type_scat_source
C C 0.0033 0.0016 'International Tables Vol C Tables 4.2.6.8 and 6.1.1.4'
H H 0.0000 0.0000 'International Tables Vol C Tables 4.2.6.8 and 6.1.1.4'
O O 0.0106 0.0060 'International Tables Vol C Tables 4.2.6.8 and 6.1.1.4'

loop_
_geom_angle_atom_site_label_1
_geom_angle_atom_site_label_2
_geom_angle_atom_site_label_3
_geom_angle
_geom_angle_site_symmetry_1
C7 O1 H1 109.5 .
C13 O2 H2 109.5 .
C1 C2 C3 105.43(11) .
C4 C2 C3 108.09(12) .
C4 C2 C1 111.42(12) .
C4 C2 C10 108.26(11) .
C10 C2 C3 112.53(12) .
C10 C2 C1 111.09(12) .
C2 C3 H3A 109.0 .
C2 C3 H3B 109.0 .
H3A C3 H3B 107.8 .
C1 C3 C2 112.90(12) 3_776
C1 C3 H3A 109.0 3_776
C1 C3 H3B 109.0 3_776
C2 C1 H1A 108.9 .
C2 C1 H1B 108.9 .
C3 C1 C2 113.38(12) 3_776
C3 C1 H1A 108.9 3_776
C3 C1 H1B 108.9 3_776
H1A C1 H1B 107.7 .
C5 C4 C2 123.74(13) .
C5 C4 C9 116.11(14) .
C9 C4 C2 120.07(13) .
C4 C5 H5 118.9 .
C4 C5 C6 122.27(14) .
C6 C5 H5 118.9 .
C5 C6 H6 120.0 .
C7 C6 C5 119.91(15) .
C7 C6 H6 120.0 .
C7 C8 H8 120.0 .
C7 C8 C9 119.94(14) .
C9 C8 H8 120.0 .
C12 C11 H11 119.1 .
C12 C11 C10 121.77(15) .
C10 C11 H11 119.1 .
O1 C7 C6 122.78(15) .
O1 C7 C8 117.85(14) .
C6 C7 C8 119.36(15) .
C11 C12 H12 120.1 .
C13 C12 C11 119.73(14) .
C13 C12 H12 120.1 .
C12 C13 O2 122.60(14) .
C12 C13 C14 120.32(15) .
C14 C13 O2 117.08(14) .
C10 C15 H15 118.9 .
C14 C15 H15 118.9 .
C14 C15 C10 122.16(15) .
C11 C10 C2 123.19(13) .
C15 C10 C2 120.12(13) .
C15 C10 C11 116.59(14) .
C4 C9 H9 118.8 .
C8 C9 C4 122.35(15) .
C8 C9 H9 118.8 .
C13 C14 C15 119.42(15) .
C13 C14 H14 120.3 .
C15 C14 H14 120.3 .
O3A C16A C17A 120.0(4) .
O3A C16A C21A 121.5(3) .
C17A C16A C21A 118.5(3) .
C16A C17A C18A 119.9(4) .
C16A C17A C22A 118.6(3) .
C18A C17A C22A 121.4(3) .
C17A C18A H18A 119.1 .
C19A C18A C17A 121.8(5) .
C19A C18A H18A 119.1 .
C16A C21A H21A 119.8 .
C20A C21A C16A 120.4(3) .
C20A C21A H21A 119.8 .
C18A C19A H19A 120.0 .
C20A C19A C18A 120.1(5) .
C20A C19A H19A 120.0 .
C21A C20A H20A 120.4 .
C19A C20A C21A 119.3(4) .
C19A C20A H20A 120.4 .
C16B O3B H3BA 109.5 .
C18B C17B H17B 120.8 .
C18B C17B C16B 118.5(11) .
C16B C17B H17B 120.8 .
C16B C21B C22B 118.5(10) .
C16B C21B C20B 118.6(13) .
C20B C21B C22B 122.8(13) .
C18B C19B H19B 120.7 .
C18B C19B C20B 118.6(15) .
C20B C19B H19B 120.7 .
C21B C22B H22A 109.5 .
C21B C22B H22B 109.5 .
C21B C22B H22C 109.5 .
H22A C22B H22B 109.5 .
H22A C22B H22C 109.5 .
H22B C22B H22C 109.5 .
C17B C18B H18B 120.3 .
C19B C18B C17B 119.4(15) .
C19B C18B H18B 120.3 .
O3B C16B C17B 125.7(8) .
C21B C16B O3B 112.2(11) .
C21B C16B C17B 122.1(9) .
C21B C20B C19B 122.5(17) .
O3C C20B C21B 113.5(16) .
O3C C20B C19B 123.8(12) .
C20B O3C H3C 109.5 .

loop_
_geom_bond_atom_site_label_1
_geom_bond_atom_site_label_2
_geom_bond_distance
_geom_bond_site_symmetry_2
O1 H1 0.8200 .
O1 C7 1.3757(19) .
O2 H2 0.8200 .
O2 C13 1.3884(18) .
C2 C3 1.551(2) .
C2 C1 1.5441(19) .
C2 C4 1.540(2) .
C2 C10 1.542(2) .
C3 H3A 0.9700 .
C3 H3B 0.9700 .
C3 C1 1.526(2) 3_776
C1 C3 1.525(2) 3_776
C1 H1A 0.9700 .
C1 H1B 0.9700 .
C4 C5 1.388(2) .
C4 C9 1.394(2) .
C5 H5 0.9300 .
C5 C6 1.391(2) .
C6 H6 0.9300 .
C6 C7 1.377(2) .
C8 H8 0.9300 .
C8 C7 1.379(2) .
C8 C9 1.385(2) .
C11 H11 0.9300 .
C11 C12 1.389(2) .
C11 C10 1.391(2) .
C12 H12 0.9300 .
C12 C13 1.366(2) .
C13 C14 1.376(2) .
C15 H15 0.9300 .
C15 C10 1.390(2) .
C15 C14 1.384(2) .
C9 H9 0.9300 .
C14 H14 0.9300 .
O3A H3AA 0.8200 .
O3A C16A 1.333(4) .
C16A C17A 1.375(4) .
C16A C21A 1.423(5) .
C17A C18A 1.383(5) .
C17A C22A 1.487(6) .
C18A H18A 0.9300 .
C18A C19A 1.376(7) .
C21A H21A 0.9300 .
C21A C20A 1.404(5) .
C22A H22D 0.9600 .
C22A H22E 0.9600 .
C22A H22F 0.9600 .
C19A H19A 0.9300 .
C19A C20A 1.369(6) .
C20A H20A 0.9300 .
O3B H3BA 0.8200 .
O3B C16B 1.315(13) .
C17B H17B 0.9300 .
C17B C18B 1.382(13) .
C17B C16B 1.411(11) .
C21B C22B 1.485(16) .
C21B C16B 1.314(10) .
C21B C20B 1.361(12) .
C19B H19B 0.9300 .
C19B C18B 1.377(12) .
C19B C20B 1.380(13) .
C22B H22A 0.9600 .
C22B H22B 0.9600 .
C22B H22C 0.9600 .
C18B H18B 0.9300 .
C20B O3C 1.30(2) .
O3C H3C 0.8200 .

loop_
_geom_torsion_atom_site_label_1
_geom_torsion_atom_site_label_2
_geom_torsion_atom_site_label_3
_geom_torsion_atom_site_label_4
_geom_torsion
_geom_torsion_site_symmetry_4
O2 C13 C14 C15 179.33(15) .
C2 C4 C5 C6 174.48(14) .
C2 C4 C9 C8 -175.34(14) .
C3 C2 C1 C3 -55.99(17) 3_776
C3 C2 C4 C5 -101.80(17) .
C3 C2 C4 C9 74.76(17) .
C3 C2 C10 C11 -21.1(2) .
C3 C2 C10 C15 162.64(14) .
C1 C2 C3 C1 55.70(17) 3_776
C1 C2 C4 C5 13.6(2) .
C1 C2 C4 C9 -169.85(14) .
C1 C2 C10 C11 -139.10(15) .
C1 C2 C10 C15 44.68(18) .
C4 C2 C3 C1 174.96(11) 3_776
C4 C2 C1 C3 -173.01(12) 3_776
C4 C2 C10 C11 98.26(16) .
C4 C2 C10 C15 -77.96(17) .
C4 C5 C6 C7 0.7(3) .
C5 C4 C9 C8 1.5(2) .
C5 C6 C7 O1 -178.93(14) .
C5 C6 C7 C8 1.5(2) .
C11 C12 C13 O2 -179.27(15) .
C11 C12 C13 C14 0.9(3) .
C7 C8 C9 C4 0.7(3) .
C12 C11 C10 C2 -177.26(14) .
C12 C11 C10 C15 -0.9(2) .
C12 C13 C14 C15 -0.8(3) .
C10 C2 C3 C1 -65.55(15) 3_776
C10 C2 C1 C3 66.18(16) 3_776
C10 C2 C4 C5 136.05(15) .
C10 C2 C4 C9 -47.40(18) .
C10 C11 C12 C13 0.0(3) .
C10 C15 C14 C13 -0.1(3) .
C9 C4 C5 C6 -2.2(2) .
C9 C8 C7 O1 178.20(15) .
C9 C8 C7 C6 -2.2(3) .
C14 C15 C10 C2 177.45(15) .
C14 C15 C10 C11 1.0(2) .
O3A C16A C17A C18A 179.6(3) .
O3A C16A C17A C22A 1.1(4) .
O3A C16A C21A C20A -180.0(3) .
C16A C17A C18A C19A -0.4(6) .
C16A C21A C20A C19A 1.1(6) .
C17A C16A C21A C20A -0.4(5) .
C17A C18A C19A C20A 1.1(6) .
C18A C19A C20A C21A -1.5(6) .
C21A C16A C17A C18A 0.0(5) .
C21A C16A C17A C22A -178.4(3) .
C22A C17A C18A C19A 178.0(3) .
C22B C21B C16B O3B -3.1(14) .
C22B C21B C16B C17B 174.4(9) .
C22B C21B C20B C19B -175.5(14) .
C22B C21B C20B O3C 1(2) .
C18B C17B C16B O3B -177.8(13) .
C18B C17B C16B C21B 5.1(15) .
C18B C19B C20B C21B -3(2) .
C18B C19B C20B O3C -178.2(16) .
C16B C17B C18B C19B -5(2) .
C16B C21B C20B C19B 3(2) .
C16B C21B C20B O3C 178.6(13) .
C20B C21B C16B O3B 178.7(12) .
C20B C21B C16B C17B -3.8(16) .
C20B C19B C18B C17B 4(2) .
